data_7213494
loop_
_publ_author_name
'Ravn, Jacob'
'Thorup, Niels'
'Nielsen, Poul'

_publ_section_title
;
 A conformationally locked tricyclic nucleoside. Synthesis, crystal
 structure and incorporation into oligonucleotides
;
_journal_issue 16
_journal_name_full 'Journal of the Chemical Society, Perkin Transactions 1'
_journal_page_first 1855
_journal_paper_doi 10.1039/b104438a
_journal_year 2001
_chemical_formula_moiety '(C12 H14 N2 O7), 2(H2 O1)'
_chemical_formula_sum 'C12 H18 N2 O9'
_chemical_formula_weight 334.28
_chemical_name_systematic
; 
? 
;
_space_group_IT_number 5
_symmetry_cell_setting monoclinic
_symmetry_space_group_name_Hall 'C 2y'
_symmetry_space_group_name_H-M 'C 1 2 1'
_atom_sites_solution_hydrogens geom
_atom_sites_solution_primary direct
_atom_sites_solution_secondary difmap
_audit_creation_method 'manual editing of SHELXL-97 cif'
_cell_angle_alpha 90.00
_cell_angle_beta 98.416(10)
_cell_angle_gamma 90.00
_cell_formula_units_Z 4
_cell_length_a 24.555(3)
_cell_length_b 8.5576(11)
_cell_length_c 6.7140(8)
_cell_measurement_reflns_used 964
_cell_measurement_temperature 120(2)
_cell_measurement_theta_max 29.44
_cell_measurement_theta_min 2.52
_cell_volume 1395.6(3)
_computing_structure_refinement 'SHELXL-97 (Sheldrick, 1997)'
_computing_structure_solution 'SHELXS-97 (Sheldrick, 1990)'
_diffrn_ambient_temperature 120(2)
_diffrn_measured_fraction_theta_full 0.921
_diffrn_measured_fraction_theta_max 0.921
_diffrn_measurement_device_type 'Siemens/Bruker SMART 1K)'
_diffrn_measurement_method 'omega scan, frame data integration'
_diffrn_radiation_monochromator graphite
_diffrn_radiation_source 'fine-focus sealed tube'
_diffrn_radiation_type MoK\a
_diffrn_radiation_wavelength 0.71073
_diffrn_reflns_av_R_equivalents 0.0145
_diffrn_reflns_av_sigmaI/netI 0.0157
_diffrn_reflns_limit_h_max 32
_diffrn_reflns_limit_h_min -32
_diffrn_reflns_limit_k_max 11
_diffrn_reflns_limit_k_min -11
_diffrn_reflns_limit_l_max 8
_diffrn_reflns_limit_l_min -9
_diffrn_reflns_number 8619
_diffrn_reflns_theta_full 29.79
_diffrn_reflns_theta_max 29.79
_diffrn_reflns_theta_min 1.68
_exptl_absorpt_coefficient_mu 0.138
_exptl_absorpt_correction_T_max 0.9743
_exptl_absorpt_correction_T_min 0.9406
_exptl_absorpt_correction_type multi-scan
_exptl_absorpt_process_details 'SADABS (Sheldrick, 2000)'
_exptl_crystal_colour colorless
_exptl_crystal_density_diffrn 1.591
_exptl_crystal_density_method 'not measured'
_exptl_crystal_description plate
_exptl_crystal_F_000 704
_exptl_crystal_size_max 0.45
_exptl_crystal_size_mid 0.43
_exptl_crystal_size_min 0.19
_refine_diff_density_max 0.232
_refine_diff_density_min -0.225
_refine_diff_density_rms 0.047
_refine_ls_abs_structure_details 'Flack H D (1983), Acta Cryst. A39, 876-881'
_refine_ls_abs_structure_Flack -0.2(5)
_refine_ls_extinction_method none
_refine_ls_goodness_of_fit_ref 1.040
_refine_ls_hydrogen_treatment refall
_refine_ls_matrix_type full
_refine_ls_number_parameters 280
_refine_ls_number_reflns 3464
_refine_ls_number_restraints 1
_refine_ls_restrained_S_all 1.040
_refine_ls_R_factor_all 0.0270
_refine_ls_R_factor_gt 0.0262
_refine_ls_shift/su_max 0.001
_refine_ls_shift/su_mean 0.000
_refine_ls_structure_factor_coef Fsqd
_refine_ls_weighting_details 'calc w=1/[\s^2^(Fo^2^)+(0.0510P)^2^+0.1632P] where P=(Fo^2^+2Fc^2^)/3'
_refine_ls_weighting_scheme calc
_refine_ls_wR_factor_gt 0.0685
_refine_ls_wR_factor_ref 0.0690
_reflns_number_gt 3370
_reflns_number_total 3464
_reflns_threshold_expression >2sigma(I)
_cod_data_source_file b104438asup1.cif
_cod_data_source_block pn2ak
_cod_database_code 7213494

loop_
_symmetry_equiv_pos_as_xyz
'x, y, z'
'-x, y, -z'
'x+1/2, y+1/2, z'
'-x+1/2, y+1/2, -z'

loop_
_atom_site_label
_atom_site_type_symbol
_atom_site_fract_x
_atom_site_fract_y
_atom_site_fract_z
_atom_site_U_iso_or_equiv
_atom_site_adp_type
_atom_site_occupancy
_atom_site_symmetry_multiplicity
_atom_site_calc_flag
C2 C 1.00838(4) 0.08414(12) 0.25656(15) 0.01397(19) Uani 1 1 d
C4 C 1.03424(4) 0.36188(14) 0.29197(16) 0.01547(19) Uani 1 1 d
C5 C 0.97714(4) 0.40275(13) 0.23227(16) 0.0157(2) Uani 1 1 d
C7 C 0.96051(5) 0.57129(15) 0.2255(2) 0.0227(2) Uani 1 1 d
C6 C 0.94056(4) 0.28694(13) 0.18541(16) 0.01505(19) Uani 1 1 d
C1' C 0.91495(4) 0.00842(13) 0.12708(15) 0.01438(19) Uani 1 1 d
C2' C 0.88536(4) -0.05630(13) 0.29156(15) 0.01502(19) Uani 1 1 d
C3' C 0.83210(4) -0.12127(13) 0.16985(16) 0.0156(2) Uani 1 1 d
C4' C 0.82039(4) 0.01678(13) 0.02216(16) 0.01563(19) Uani 1 1 d
C5' C 0.79193(4) 0.13768(13) 0.14638(16) 0.0166(2) Uani 1 1 d
C6' C 0.80659(4) 0.07212(14) 0.35842(16) 0.0163(2) Uani 1 1 d
C7' C 0.79286(4) -0.10171(14) 0.32489(17) 0.0169(2) Uani 1 1 d
N1 N 0.95524(4) 0.13146(11) 0.19072(14) 0.01399(17) Uani 1 1 d
N3 N 1.04507(4) 0.20390(11) 0.30665(14) 0.01522(18) Uani 1 1 d
O2 O 1.02193(3) -0.05299(10) 0.26965(13) 0.01951(16) Uani 1 1 d
O4 O 1.07215(3) 0.45643(10) 0.33044(13) 0.02108(17) Uani 1 1 d
O8 O 0.81841(4) 0.46596(13) 0.47968(15) 0.0280(2) Uani 1 1 d
O9 O 0.88677(4) 0.75067(11) 0.75718(14) 0.02360(18) Uani 1 1 d
O2' O 0.86625(3) 0.06811(9) 0.41012(11) 0.01534(15) Uani 1 1 d
O3' O 0.83476(3) -0.26947(10) 0.08925(13) 0.01974(17) Uani 1 1 d
O4' O 0.87341(3) 0.07000(10) -0.02089(11) 0.01642(15) Uani 1 1 d
O5' O 0.80938(3) 0.29354(10) 0.13027(13) 0.01934(17) Uani 1 1 d
O7' O 0.73767(3) -0.13335(11) 0.24282(12) 0.02100(18) Uani 1 1 d
H1 H 0.9346(6) -0.0740(19) 0.072(2) 0.015(3) Uiso 1 1 d
H2 H 0.9067(6) -0.1390(17) 0.375(2) 0.015(3) Uiso 1 1 d
H3 H 0.8515(10) -0.259(3) -0.009(4) 0.053(6) Uiso 1 1 d
H4 H 0.7967(6) -0.010(2) -0.105(2) 0.021(4) Uiso 1 1 d
H5 H 1.0751(9) 0.169(3) 0.350(3) 0.045(6) Uiso 1 1 d
H6 H 0.9037(7) 0.306(2) 0.146(3) 0.020(4) Uiso 1 1 d
H7 H 0.8049(6) -0.1638(18) 0.444(2) 0.013(3) Uiso 1 1 d
H8 H 0.7176(9) -0.115(3) 0.328(3) 0.040(5) Uiso 1 1 d
H9 H 0.7916(6) 0.1234(18) 0.466(2) 0.014(3) Uiso 1 1 d
H10 H 0.7525(5) 0.1289(16) 0.110(2) 0.005(3) Uiso 1 1 d
H11 H 0.7953(8) 0.324(2) 0.023(3) 0.030(5) Uiso 1 1 d
H12 H 0.9208(9) 0.582(3) 0.193(3) 0.046(6) Uiso 1 1 d
H13 H 0.9711(11) 0.616(4) 0.360(5) 0.074(8) Uiso 1 1 d
H14 H 0.9809(9) 0.634(3) 0.148(4) 0.055(6) Uiso 1 1 d
H15 H 0.8153(8) 0.424(3) 0.359(3) 0.037(5) Uiso 1 1 d
H16 H 0.8546(9) 0.472(2) 0.531(3) 0.039(5) Uiso 1 1 d
H17 H 0.9037(10) 0.664(3) 0.727(3) 0.048(6) Uiso 1 1 d
H18 H 0.9129(10) 0.835(3) 0.746(3) 0.048(6) Uiso 1 1 d

loop_
_atom_site_aniso_label
_atom_site_aniso_U_11
_atom_site_aniso_U_22
_atom_site_aniso_U_33
_atom_site_aniso_U_23
_atom_site_aniso_U_13
_atom_site_aniso_U_12
C2 0.0113(4) 0.0173(5) 0.0133(4) -0.0011(4) 0.0016(4) -0.0004(4)
C4 0.0151(4) 0.0173(5) 0.0141(4) 0.0013(4) 0.0022(4) -0.0003(4)
C5 0.0151(5) 0.0159(5) 0.0159(5) 0.0019(4) 0.0018(4) 0.0010(4)
C7 0.0209(5) 0.0158(5) 0.0310(6) 0.0028(5) 0.0020(5) 0.0027(4)
C6 0.0138(4) 0.0166(5) 0.0148(4) 0.0005(4) 0.0023(4) 0.0017(4)
C1' 0.0107(4) 0.0168(5) 0.0150(4) -0.0020(4) -0.0002(4) -0.0003(4)
C2' 0.0120(4) 0.0166(5) 0.0160(4) -0.0012(4) 0.0002(3) -0.0002(4)
C3' 0.0116(4) 0.0174(5) 0.0173(5) -0.0013(4) 0.0007(3) -0.0014(4)
C4' 0.0114(4) 0.0207(5) 0.0145(4) -0.0017(4) 0.0006(4) -0.0002(4)
C5' 0.0137(4) 0.0196(5) 0.0160(5) -0.0012(4) 0.0007(4) 0.0026(4)
C6' 0.0115(4) 0.0224(5) 0.0148(4) -0.0009(4) 0.0012(4) 0.0008(4)
C7' 0.0114(4) 0.0224(5) 0.0165(5) -0.0007(4) 0.0007(4) -0.0022(4)
N1 0.0110(4) 0.0150(4) 0.0158(4) -0.0006(3) 0.0015(3) -0.0001(3)
N3 0.0107(4) 0.0159(4) 0.0186(4) 0.0003(3) 0.0005(3) 0.0002(3)
O2 0.0160(3) 0.0168(4) 0.0252(4) -0.0002(3) 0.0009(3) 0.0011(3)
O4 0.0175(4) 0.0177(4) 0.0272(4) 0.0029(3) 0.0005(3) -0.0043(3)
O8 0.0227(4) 0.0389(5) 0.0234(4) -0.0052(4) 0.0069(3) -0.0042(4)
O9 0.0263(4) 0.0187(4) 0.0270(4) -0.0035(3) 0.0082(3) -0.0026(3)
O2' 0.0123(3) 0.0183(4) 0.0150(3) -0.0023(3) 0.0006(3) 0.0003(3)
O3' 0.0179(3) 0.0183(4) 0.0235(4) -0.0045(3) 0.0045(3) -0.0024(3)
O4' 0.0114(3) 0.0225(4) 0.0147(3) 0.0003(3) -0.0001(3) -0.0011(3)
O5' 0.0193(4) 0.0194(4) 0.0181(4) 0.0010(3) -0.0013(3) 0.0029(3)
O7' 0.0109(3) 0.0320(5) 0.0200(4) -0.0047(4) 0.0018(3) -0.0042(3)

loop_
_atom_type_symbol
_atom_type_description
_atom_type_scat_dispersion_real
_atom_type_scat_dispersion_imag
_atom_type_scat_source
C C 0.0033 0.0016 'International Tables Vol C Tables 4.2.6.8 and 6.1.1.4'
H H 0.0000 0.0000 'International Tables Vol C Tables 4.2.6.8 and 6.1.1.4'
N N 0.0061 0.0033 'International Tables Vol C Tables 4.2.6.8 and 6.1.1.4'
O O 0.0106 0.0060 'International Tables Vol C Tables 4.2.6.8 and 6.1.1.4'

loop_
_geom_angle_atom_site_label_1
_geom_angle_atom_site_label_2
_geom_angle_atom_site_label_3
_geom_angle
O2 C2 N3 122.55(10)
O2 C2 N1 122.85(10)
N3 C2 N1 114.60(10)
O4 C4 N3 119.81(10)
O4 C4 C5 124.92(11)
N3 C4 C5 115.27(10)
C6 C5 C4 118.36(10)
C6 C5 C7 122.22(10)
C4 C5 C7 119.42(10)
C5 C7 H12 110.9(13)
C5 C7 H13 108.2(18)
H12 C7 H13 107(2)
C5 C7 H14 113.7(15)
H12 C7 H14 115(2)
H13 C7 H14 101(2)
C5 C6 N1 122.88(10)
C5 C6 H6 122.2(11)
N1 C6 H6 114.9(11)
O4' C1' N1 108.86(9)
O4' C1' C2' 105.93(8)
N1 C1' C2' 115.23(9)
O4' C1' H1 110.8(9)
N1 C1' H1 106.5(9)
C2' C1' H1 109.6(9)
O2' C2' C1' 111.16(9)
O2' C2' C3' 103.80(8)
C1' C2' C3' 101.89(8)
O2' C2' H2 113.3(8)
C1' C2' H2 113.6(8)
C3' C2' H2 112.1(9)
O3' C3' C7' 115.94(9)
O3' C3' C2' 116.94(9)
C7' C3' C2' 99.79(8)
O3' C3' C4' 117.75(9)
C7' C3' C4' 106.10(9)
C2' C3' C4' 97.38(8)
O4' C4' C3' 106.31(8)
O4' C4' C5' 112.65(9)
C3' C4' C5' 102.75(8)
O4' C4' H4 109.5(9)
C3' C4' H4 114.0(10)
C5' C4' H4 111.5(9)
O5' C5' C6' 112.77(10)
O5' C5' C4' 114.97(9)
C6' C5' C4' 101.11(9)
O5' C5' H10 111.0(8)
C6' C5' H10 107.5(8)
C4' C5' H10 108.9(8)
O2' C6' C5' 108.87(8)
O2' C6' C7' 101.77(8)
C5' C6' C7' 101.71(9)
O2' C6' H9 108.3(9)
C5' C6' H9 117.9(9)
C7' C6' H9 116.9(9)
O7' C7' C3' 112.21(9)
O7' C7' C6' 114.88(9)
C3' C7' C6' 93.40(8)
O7' C7' H7 112.1(9)
C3' C7' H7 110.8(9)
C6' C7' H7 112.2(9)
C2 N1 C6 121.66(9)
C2 N1 C1' 116.77(9)
C6 N1 C1' 121.58(9)
C2 N3 C4 126.97(10)
C2 N3 H5 110.0(16)
C4 N3 H5 123.0(16)
H15 O8 H16 108.7(18)
H17 O9 H18 105.3(19)
C2' O2' C6' 106.39(8)
C3' O3' H3 105.8(18)
C1' O4' C4' 108.61(8)
C5' O5' H11 106.6(13)
C7' O7' H8 109.3(15)

loop_
_geom_bond_atom_site_label_1
_geom_bond_atom_site_label_2
_geom_bond_distance
C2 O2 1.2194(14)
C2 N3 1.3736(14)
C2 N1 1.3758(13)
C4 O4 1.2319(14)
C4 N3 1.3786(15)
C4 C5 1.4437(15)
C5 C6 1.3435(15)
C5 C7 1.4979(16)
C7 H12 0.97(2)
C7 H13 0.98(3)
C7 H14 0.94(2)
C6 N1 1.3777(14)
C6 H6 0.919(17)
C1' O4' 1.4173(13)
C1' N1 1.4651(14)
C1' C2' 1.5130(14)
C1' H1 0.959(15)
C2' O2' 1.4480(12)
C2' C3' 1.5409(14)
C2' H2 1.003(16)
C3' O3' 1.3841(14)
C3' C7' 1.5275(14)
C3' C4' 1.5422(16)
C4' O4' 1.4478(12)
C4' C5' 1.5571(15)
C4' H4 0.991(16)
C5' O5' 1.4100(14)
C5' C6' 1.5235(15)
C5' H10 0.966(13)
C6' O2' 1.4555(13)
C6' C7' 1.5346(17)
C6' H9 0.961(15)
C7' O7' 1.4126(12)
C7' H7 0.967(15)
N3 H5 0.81(2)
O8 H15 0.88(2)
O8 H16 0.91(2)
O9 H17 0.89(2)
O9 H18 0.97(2)
O3' H3 0.83(2)
O5' H11 0.80(2)
O7' H8 0.82(2)

loop_
_geom_torsion_atom_site_label_1
_geom_torsion_atom_site_label_2
_geom_torsion_atom_site_label_3
_geom_torsion_atom_site_label_4
_geom_torsion
O4 C4 C5 C6 176.78(10)
N3 C4 C5 C6 -3.80(14)
O4 C4 C5 C7 -3.54(16)
N3 C4 C5 C7 175.88(10)
C4 C5 C6 N1 -0.41(15)
C7 C5 C6 N1 179.92(10)
O4' C1' C2' O2' -74.14(10)
N1 C1' C2' O2' 46.26(11)
O4' C1' C2' C3' 35.92(10)
N1 C1' C2' C3' 156.32(9)
O2' C2' C3' O3' -160.91(9)
C1' C2' C3' O3' 83.52(11)
O2' C2' C3' C7' -35.06(10)
C1' C2' C3' C7' -150.64(9)
O2' C2' C3' C4' 72.76(9)
C1' C2' C3' C4' -42.81(9)
O3' C3' C4' O4' -88.93(11)
C7' C3' C4' O4' 139.29(8)
C2' C3' C4' O4' 36.82(10)
O3' C3' C4' C5' 152.54(9)
C7' C3' C4' C5' 20.76(10)
C2' C3' C4' C5' -81.71(9)
O4' C4' C5' O5' 23.41(13)
C3' C4' C5' O5' 137.39(9)
O4' C4' C5' C6' -98.37(10)
C3' C4' C5' C6' 15.61(10)
O5' C5' C6' O2' -63.36(11)
C4' C5' C6' O2' 59.94(11)
O5' C5' C6' C7' -170.28(8)
C4' C5' C6' C7' -46.98(9)
O3' C3' C7' O7' -61.59(13)
C2' C3' C7' O7' 171.88(9)
C4' C3' C7' O7' 71.19(11)
O3' C3' C7' C6' 179.75(9)
C2' C3' C7' C6' 53.23(9)
C4' C3' C7' C6' -47.46(9)
O2' C6' C7' O7' -171.08(8)
C5' C6' C7' O7' -58.71(11)
O2' C6' C7' C3' -54.66(9)
C5' C6' C7' C3' 57.71(9)
O2 C2 N1 C6 177.22(10)
N3 C2 N1 C6 -2.76(14)
O2 C2 N1 C1' -2.59(15)
N3 C2 N1 C1' 177.43(8)
C5 C6 N1 C2 3.95(16)
C5 C6 N1 C1' -176.25(9)
O4' C1' N1 C2 -151.22(9)
C2' C1' N1 C2 90.00(11)
O4' C1' N1 C6 28.97(13)
C2' C1' N1 C6 -89.81(12)
O2 C2 N3 C4 178.06(11)
N1 C2 N3 C4 -1.96(15)
O4 C4 N3 C2 -175.34(10)
C5 C4 N3 C2 5.20(15)
C1' C2' O2' C6' 108.88(9)
C3' C2' O2' C6' 0.06(10)
C5' C6' O2' C2' -71.84(10)
C7' C6' O2' C2' 35.04(10)
N1 C1' O4' C4' -136.76(8)
C2' C1' O4' C4' -12.30(11)
C3' C4' O4' C1' -16.40(11)
C5' C4' O4' C1' 95.39(10)
